data_7716181
loop_
_publ_author_name
'Xu, Miao-Bin'
'Li, Jia-Jia'
'Wu, Huai-Yu'
'Ma, Nan'
'Yu, Ning'
'Zhuo, Mo-Fan'
'Chen, Jin'
'Du, Ke-Zhao'

_publ_section_title
;
 Ba<sub>2</sub>Ga<sub>2</sub>F<sub>6</sub>(IO<sub>3</sub>)(PO<sub>4</sub>):
 the first fluoride-containing iodate-phosphate with a 1D
 [Ga<sub>2</sub>F<sub>6</sub>(IO<sub>3</sub>)(PO<sub>4</sub>)]<sup>4-</sup>
 helix chain.
;
_journal_issue 25
_journal_name_full 'Dalton transactions (Cambridge, England : 2003)'
_journal_page_first 10536
_journal_page_last 10543
_journal_paper_doi 10.1039/d3dt04343f
_journal_volume 53
_journal_year 2024
_chemical_formula_moiety 'Ba2 F6 Ga2 I O7 P'
_chemical_formula_sum 'Ba2 F6 Ga2 I O7 P'
_chemical_formula_weight 797.99
_space_group_crystal_system monoclinic
_space_group_IT_number 14
_space_group_name_Hall '-P 2ybc'
_space_group_name_H-M_alt 'P 1 21/c 1'
_atom_sites_solution_primary dual
_audit_creation_date 2022-06-27
_audit_creation_method
;
Olex2 1.5
(compiled 2022.04.07 svn.rca3783a0 for OlexSys, GUI svn.r6498)
;
_audit_update_record
;
2023-12-26 deposited with the CCDC.	2024-05-28 downloaded from the CCDC.
;
_cell_angle_alpha 90
_cell_angle_beta 91.095(9)
_cell_angle_gamma 90
_cell_formula_units_Z 4
_cell_length_a 5.1525(5)
_cell_length_b 19.8591(17)
_cell_length_c 10.2293(12)
_cell_measurement_reflns_used 3077
_cell_measurement_temperature 291.4(7)
_cell_measurement_theta_max 29.6430
_cell_measurement_theta_min 2.1920
_cell_volume 1046.51(18)
_computing_cell_refinement 'CrysAlisPro 1.171.41.119a (Rigaku OD, 2021)'
_computing_data_collection 'CrysAlisPro 1.171.41.119a (Rigaku OD, 2021)'
_computing_data_reduction 'CrysAlisPro 1.171.41.119a (Rigaku OD, 2021)'
_computing_molecular_graphics 'Olex2 1.5 (Dolomanov et al., 2009)'
_computing_publication_material 'Olex2 1.5 (Dolomanov et al., 2009)'
_computing_structure_refinement 'SHELXL 2018/3 (Sheldrick, 2015)'
_computing_structure_solution 'SHELXT 2018/2 (Sheldrick, 2018)'
_diffrn_ambient_environment air
_diffrn_ambient_temperature 291.4(7)
_diffrn_detector 'CCD plate'
_diffrn_detector_area_resol_mean 10.3468
_diffrn_detector_type Atlas
_diffrn_measured_fraction_theta_full 0.989
_diffrn_measured_fraction_theta_max 0.989
_diffrn_measurement_details
;
List of Runs (angles in degrees, time in seconds):

  # Type    Start    End  Width  t~exp~   \w     \q     \k     \f   Frames
#--------------------------------------------------------------------------
  1  \w    -75.00  16.00   1.00    3.23    --  -10.61 -57.00   0.00   91
  2  \w    -60.00  37.00   1.00    3.23    --   11.00 -57.00 150.00   97
  3  \w    -12.00  78.00   1.00    3.23    --   11.00  57.00 -60.00   90
;
_diffrn_measurement_device 'four-circle diffractometer'
_diffrn_measurement_device_type 'SuperNova, Dual, Cu at home/near, Atlas'
_diffrn_measurement_method '\w scans'
_diffrn_orient_matrix_type 'CrysAlisPro convention (1999,Acta A55,543-557)'
_diffrn_orient_matrix_UB_11 -0.0502882000
_diffrn_orient_matrix_UB_12 0.0221730000
_diffrn_orient_matrix_UB_13 -0.0485871000
_diffrn_orient_matrix_UB_21 -0.1240716000
_diffrn_orient_matrix_UB_22 -0.0018195000
_diffrn_orient_matrix_UB_23 0.0286681000
_diffrn_orient_matrix_UB_31 0.0320092000
_diffrn_orient_matrix_UB_32 0.0279521000
_diffrn_orient_matrix_UB_33 0.0403374000
_diffrn_radiation_monochromator mirror
_diffrn_radiation_probe x-ray
_diffrn_radiation_type 'Mo K\a'
_diffrn_radiation_wavelength 0.71073
_diffrn_reflns_av_R_equivalents 0.0436
_diffrn_reflns_av_unetI/netI 0.0506
_diffrn_reflns_Laue_measured_fraction_full 0.989
_diffrn_reflns_Laue_measured_fraction_max 0.989
_diffrn_reflns_limit_h_max 6
_diffrn_reflns_limit_h_min -6
_diffrn_reflns_limit_k_max 20
_diffrn_reflns_limit_k_min -24
_diffrn_reflns_limit_l_max 12
_diffrn_reflns_limit_l_min -10
_diffrn_reflns_number 6059
_diffrn_reflns_point_group_measured_fraction_full 0.989
_diffrn_reflns_point_group_measured_fraction_max 0.989
_diffrn_reflns_theta_full 25.242
_diffrn_reflns_theta_max 25.498
_diffrn_reflns_theta_min 2.051
_diffrn_source 'micro-focus sealed X-ray tube'
_diffrn_source_type 'SuperNova (Mo) X-ray Source'
_exptl_absorpt_coefficient_mu 15.739
_exptl_absorpt_correction_T_max 0.236
_exptl_absorpt_correction_T_min 0.143
_exptl_absorpt_correction_type gaussian
_exptl_absorpt_process_details
;
CrysAlisPro 1.171.41.119a (Rigaku Oxford Diffraction, 2021)
Numerical absorption correction based on gaussian integration over
a multifaceted crystal model
Empirical absorption correction using spherical harmonics,
implemented in SCALE3 ABSPACK scaling algorithm.
;
_exptl_crystal_colour colourless
_exptl_crystal_colour_primary colourless
_exptl_crystal_density_diffrn 5.065
_exptl_crystal_description block
_exptl_crystal_F_000 1408
_exptl_crystal_size_max 0.18
_exptl_crystal_size_mid 0.16
_exptl_crystal_size_min 0.15
_refine_diff_density_max 2.645
_refine_diff_density_min -1.295
_refine_diff_density_rms 0.276
_refine_ls_extinction_coef 0.00181(12)
_refine_ls_extinction_expression Fc^*^=kFc[1+0.001xFc^2^\l^3^/sin(2\q)]^-1/4^
_refine_ls_extinction_method 'SHELXL-2018/3 (Sheldrick 2018)'
_refine_ls_goodness_of_fit_ref 1.035
_refine_ls_hydrogen_treatment undef
_refine_ls_matrix_type full
_refine_ls_number_parameters 173
_refine_ls_number_reflns 1926
_refine_ls_number_restraints 0
_refine_ls_restrained_S_all 1.035
_refine_ls_R_factor_all 0.0408
_refine_ls_R_factor_gt 0.0310
_refine_ls_shift/su_max 0.001
_refine_ls_shift/su_mean 0.000
_refine_ls_structure_factor_coef Fsqd
_refine_ls_weighting_details 'w=1/[\s^2^(Fo^2^)+(0.0253P)^2^+1.7876P] where P=(Fo^2^+2Fc^2^)/3'
_refine_ls_weighting_scheme calc
_refine_ls_wR_factor_gt 0.0627
_refine_ls_wR_factor_ref 0.0670
_reflns_Friedel_coverage 0.000
_reflns_number_gt 1651
_reflns_number_total 1926
_reflns_threshold_expression 'I > 2\s(I)'
_cod_data_source_file d3dt04343f2.cif
_cod_data_source_block cj-b0506-102
_cod_depositor_comments 'Adding full bibliography for 7716181.cif.'
_cod_database_code 7716181
_shelx_shelxl_version_number 2018/3
_chemical_oxdiff_formula Ba2Ga2F6(IO3)(PO4)
_shelx_space_group_comment
;
The symmetry employed for this shelxl refinement is uniquely defined
by the following loop, which should always be used as a source of
symmetry information in preference to the above space-group names.
They are only intended as comments.
;
_shelx_estimated_absorpt_t_max 0.201
_shelx_estimated_absorpt_t_min 0.164
_olex2_refinement_description
;
;
_olex2_date_sample_data_collection 2022-05-19
_olex2_submission_special_instructions 'No special instructions were received'
_oxdiff_exptl_absorpt_empirical_details
;
Empirical correction (ABSPACK) includes:
- Absorption correction using spherical harmonics
- Frame scaling
;
_oxdiff_exptl_absorpt_empirical_full_max 2.632
_oxdiff_exptl_absorpt_empirical_full_min 0.527

loop_
_space_group_symop_operation_xyz
'x, y, z'
'-x, y+1/2, -z+1/2'
'-x, -y, -z'
'x, -y-1/2, z-1/2'

loop_
_atom_site_label
_atom_site_type_symbol
_atom_site_fract_x
_atom_site_fract_y
_atom_site_fract_z
_atom_site_U_iso_or_equiv
_atom_site_adp_type
_atom_site_occupancy
_atom_site_site_symmetry_order
_atom_site_calc_flag
_atom_site_refinement_flags_posn
_atom_site_refinement_flags_adp
_atom_site_refinement_flags_occupancy
_atom_site_disorder_assembly
_atom_site_disorder_group
Ba1 Ba 0.21766(9) 0.11495(2) 0.53745(5) 0.01447(16) Uani 1 1 d . . . . .
Ba2 Ba 0.77032(9) 0.27634(2) 0.34356(5) 0.01231(16) Uani 1 1 d . . . . .
Ga1 Ga 0.24833(16) 0.53360(4) 0.69706(10) 0.0097(2) Uani 1 1 d . . . . .
Ga2 Ga 0.24177(16) 0.28563(4) 0.62583(9) 0.0098(2) Uani 1 1 d . . . . .
I1 I 0.75316(10) 0.43813(2) 0.77277(6) 0.01293(17) Uani 1 1 d . . . . .
P1 P 0.2783(4) 0.41912(9) 0.4728(2) 0.0087(5) Uani 1 1 d . . . . .
O1 O 0.6977(11) 0.3900(3) 0.9160(6) 0.0190(14) Uani 1 1 d . . . . .
O2 O 1.0528(10) 0.4772(2) 0.8332(6) 0.0139(13) Uani 1 1 d . . . . .
O3 O 0.5423(10) 0.5094(2) 0.8168(6) 0.0121(13) Uani 1 1 d . . . . .
O4 O 0.5378(10) 0.4074(2) 0.4061(6) 0.0122(13) Uani 1 1 d . . . . .
O5 O 0.1439(10) 0.3525(2) 0.4993(6) 0.0130(13) Uani 1 1 d . . . . .
O6 O 0.0965(10) 0.4615(2) 0.3863(6) 0.0124(13) Uani 1 1 d . . . . .
O7 O 0.3324(10) 0.4552(2) 0.6023(6) 0.0128(13) Uani 1 1 d . . . . .
F1 F 0.0776(9) 0.3291(2) 0.7680(5) 0.0185(11) Uani 1 1 d . . . . .
F2 F 0.5554(9) 0.3211(2) 0.6793(5) 0.0183(12) Uani 1 1 d . . . . .
F3 F 0.2994(9) 0.2071(2) 0.7335(5) 0.0169(11) Uani 1 1 d . . . . .
F4 F -0.0601(9) 0.23588(19) 0.5783(5) 0.0143(11) Uani 1 1 d . . . . .
F5 F 0.4010(9) 0.2344(2) 0.4929(5) 0.0169(11) Uani 1 1 d . . . . .
F6 F 0.1837(9) 0.6085(2) 0.8003(5) 0.0175(11) Uani 1 1 d . . . . .

loop_
_atom_site_aniso_label
_atom_site_aniso_U_11
_atom_site_aniso_U_22
_atom_site_aniso_U_33
_atom_site_aniso_U_23
_atom_site_aniso_U_13
_atom_site_aniso_U_12
Ba1 0.0155(3) 0.0120(3) 0.0160(3) -0.0015(2) 0.0026(2) -0.0006(2)
Ba2 0.0122(3) 0.0130(3) 0.0118(3) 0.0004(2) 0.0005(2) -0.00003(18)
Ga1 0.0090(4) 0.0091(4) 0.0111(6) -0.0009(4) 0.0014(4) 0.0007(3)
Ga2 0.0104(4) 0.0096(4) 0.0095(6) 0.0001(4) 0.0001(4) -0.0006(3)
I1 0.0121(3) 0.0141(3) 0.0125(4) 0.0008(2) 0.0004(2) -0.0025(2)
P1 0.0098(10) 0.0073(9) 0.0090(13) -0.0006(8) -0.0001(9) -0.0008(8)
O1 0.019(3) 0.020(3) 0.018(4) 0.009(3) 0.000(3) -0.002(2)
O2 0.013(3) 0.014(3) 0.015(4) 0.001(2) -0.004(3) -0.004(2)
O3 0.010(3) 0.015(3) 0.011(4) -0.001(2) 0.000(2) 0.002(2)
O4 0.011(3) 0.012(3) 0.014(4) 0.000(2) 0.004(3) 0.001(2)
O5 0.015(3) 0.009(2) 0.014(4) 0.003(2) -0.005(3) -0.001(2)
O6 0.011(3) 0.014(3) 0.012(4) 0.001(2) -0.004(2) 0.003(2)
O7 0.015(3) 0.012(3) 0.012(4) -0.005(2) -0.003(3) 0.006(2)
F1 0.019(3) 0.019(2) 0.017(3) -0.001(2) -0.003(2) 0.000(2)
F2 0.011(2) 0.016(2) 0.027(3) 0.003(2) -0.006(2) -0.0035(19)
F3 0.019(3) 0.015(2) 0.017(3) 0.007(2) -0.003(2) 0.000(2)
F4 0.015(2) 0.012(2) 0.016(3) 0.001(2) -0.005(2) -0.0071(18)
F5 0.019(3) 0.017(2) 0.014(3) -0.003(2) 0.009(2) 0.000(2)
F6 0.020(3) 0.017(2) 0.016(3) -0.002(2) 0.006(2) 0.003(2)

loop_
_atom_type_symbol
_atom_type_description
_atom_type_scat_dispersion_real
_atom_type_scat_dispersion_imag
_atom_type_scat_source
Ba Ba -0.3244 2.2819 'International Tables Vol C Tables 4.2.6.8 and 6.1.1.4'
F F 0.0171 0.0103 'International Tables Vol C Tables 4.2.6.8 and 6.1.1.4'
Ga Ga 0.2307 1.6083 'International Tables Vol C Tables 4.2.6.8 and 6.1.1.4'
I I -0.4742 1.8119 'International Tables Vol C Tables 4.2.6.8 and 6.1.1.4'
O O 0.0106 0.0060 'International Tables Vol C Tables 4.2.6.8 and 6.1.1.4'
P P 0.1023 0.0942 'International Tables Vol C Tables 4.2.6.8 and 6.1.1.4'

loop_
_exptl_crystal_face_index_h
_exptl_crystal_face_index_k
_exptl_crystal_face_index_l
_exptl_crystal_face_perp_dist
1 3 14 0.0846
3 -4 13 0.0826
-4 16 -8 0.0792
6 -5 7 0.0819
6 -15 4 0.0794
7 4 5 0.0852
-7 10 -1 0.0776
7 1 -6 0.0727
7 10 -2 0.0795
0 21 10 0.0813
-7 -1 6 0.0792
-7 -10 2 0.0846
-3 9 12 0.0818
-6 -6 9 0.0760
5 3 -10 0.0798
2 22 -8 0.0789
-2 -22 8 0.0825
1 7 -14 0.0899
1 25 -6 0.0796
2 18 10 0.0824
2 -23 8 0.0757
-3 14 -11 0.0784
-2 27 0 0.0777
-5 17 -3 0.0789
4 -23 0 0.0804
-6 4 -8 0.0840
-7 -3 -5 0.0862
7 -4 -2 0.0711
-5 10 9 0.0776
-2 -22 -8 0.0776
-4 -11 11 0.0776
4 23 -3 0.0826
4 11 -11 0.0760
-4 -20 5 0.0854

loop_
_geom_angle_atom_site_label_1
_geom_angle_atom_site_label_2
_geom_angle_atom_site_label_3
_geom_angle
_geom_angle_site_symmetry_1
_geom_angle_site_symmetry_3
_geom_angle_publ_flag
Ga2 Ba1 Ba2 55.114(18) . 1_455 ?
Ga2 Ba1 I1 118.61(2) . 4_465 ?
I1 Ba1 Ba2 63.597(13) 4_465 1_455 ?
O1 Ba1 Ba2 106.63(12) 4_565 1_455 ?
O1 Ba1 Ba2 50.72(11) 4_465 1_455 ?
O1 Ba1 Ga2 99.73(10) 4_465 . ?
O1 Ba1 Ga2 96.97(11) 4_565 . ?
O1 Ba1 I1 103.22(12) 4_565 4_465 ?
O1 Ba1 I1 27.78(12) 4_465 4_465 ?
O1 Ba1 O1 128.4(2) 4_565 4_465 ?
O1 Ba1 O2 84.65(16) 4_565 4_465 ?
O1 Ba1 O3 80.04(17) 4_565 2_646 ?
O1 Ba1 F1 78.85(16) 4_565 4_565 ?
O1 Ba1 F1 55.27(16) 4_465 4_565 ?
O1 Ba1 F4 123.40(15) 4_565 . ?
O2 Ba1 Ba2 89.48(10) 4_465 1_455 ?
O2 Ba1 Ga2 143.65(10) 4_465 . ?
O2 Ba1 I1 28.56(10) 4_465 4_465 ?
O2 Ba1 O1 54.52(15) 4_465 4_465 ?
O2 Ba1 F1 61.02(13) 4_465 4_565 ?
O3 Ba1 Ba2 173.30(12) 2_646 1_455 ?
O3 Ba1 Ga2 124.35(11) 2_646 . ?
O3 Ba1 I1 116.05(10) 2_646 4_465 ?
O3 Ba1 O1 125.61(15) 2_646 4_465 ?
O3 Ba1 O2 91.80(15) 2_646 4_465 ?
O3 Ba1 F1 146.83(15) 2_646 4_565 ?
F1 Ba1 Ba2 38.10(9) 4_565 1_455 ?
F1 Ba1 Ga2 83.55(8) 4_565 . ?
F1 Ba1 I1 46.26(8) 4_565 4_465 ?
F3 Ba1 Ba2 85.15(9) . 1_455 ?
F3 Ba1 Ga2 33.15(9) . . ?
F3 Ba1 I1 143.80(9) . 4_465 ?
F3 Ba1 O1 117.30(15) . 4_465 ?
F3 Ba1 O1 102.95(15) . 4_565 ?
F3 Ba1 O2 171.70(14) . 4_465 ?
F3 Ba1 O3 92.81(14) . 2_646 ?
F3 Ba1 F1 116.70(12) . 4_565 ?
F3 Ba1 F4 52.91(13) . . ?
F4 Ba1 Ba2 35.53(10) . 1_455 ?
F4 Ba1 Ga2 32.66(8) . . ?
F4 Ba1 I1 91.59(9) . 4_465 ?
F4 Ba1 O1 68.33(13) . 4_465 ?
F4 Ba1 O2 120.06(13) . 4_465 ?
F4 Ba1 O3 139.86(16) . 2_646 ?
F4 Ba1 F1 73.29(13) . 4_565 ?
F5 Ba1 Ba2 56.25(10) . 1_455 ?
F5 Ba1 Ga2 31.98(11) . . ?
F5 Ba1 I1 111.17(11) . 4_465 ?
F5 Ba1 O1 68.02(15) . 4_565 ?
F5 Ba1 O1 106.77(15) . 4_465 ?
F5 Ba1 O2 123.62(16) . 4_465 ?
F5 Ba1 O3 127.57(14) . 2_646 ?
F5 Ba1 F1 65.72(14) . 4_565 ?
F5 Ba1 F3 57.82(15) . . ?
F5 Ba1 F4 55.77(14) . . ?
F5 Ba1 F6 116.09(14) . 2_546 ?
F6 Ba1 Ba2 84.83(10) 2_546 1_455 ?
F6 Ba1 Ga2 84.85(9) 2_546 . ?
F6 Ba1 I1 86.80(10) 2_546 4_465 ?
F6 Ba1 O1 167.21(16) 2_546 4_565 ?
F6 Ba1 O1 63.33(17) 2_546 4_465 ?
F6 Ba1 O2 101.42(15) 2_546 4_465 ?
F6 Ba1 O3 88.46(15) 2_546 2_646 ?
F6 Ba1 F1 113.93(14) 2_546 4_565 ?
F6 Ba1 F3 71.83(14) 2_546 . ?
F6 Ba1 F4 63.29(13) 2_546 . ?
Ga2 Ba2 Ga2 90.67(2) 4_665 4_565 ?
O4 Ba2 Ga2 136.92(11) . 4_665 ?
O4 Ba2 Ga2 97.32(10) . 4_565 ?
O4 Ba2 F3 111.27(13) . 4_665 ?
O5 Ba2 Ga2 168.01(10) 1_655 4_565 ?
O5 Ba2 Ga2 94.04(12) 1_655 4_665 ?
O5 Ba2 O4 71.80(14) 1_655 . ?
O5 Ba2 F3 63.17(15) 1_655 4_665 ?
F1 Ba2 Ga2 89.91(10) 4_665 4_565 ?
F1 Ba2 Ga2 32.12(11) 4_665 4_665 ?
F1 Ba2 O4 167.41(15) 4_665 . ?
F1 Ba2 O5 99.92(14) 4_665 1_655 ?
F1 Ba2 F2 61.57(13) 4_665 4_565 ?
F1 Ba2 F3 56.14(13) 4_665 4_665 ?
F1 Ba2 F4 58.86(13) 4_665 4_665 ?
F2 Ba2 Ga2 69.42(10) 4_565 4_665 ?
F2 Ba2 Ga2 28.74(9) 4_565 4_565 ?
F2 Ba2 O4 126.04(13) 4_565 . ?
F2 Ba2 O5 161.41(14) 4_565 1_655 ?
F2 Ba2 F3 101.82(13) 4_565 4_665 ?
F2 Ba2 F4 59.70(14) 4_565 4_665 ?
F3 Ba2 Ga2 118.47(9) 4_665 4_565 ?
F3 Ba2 Ga2 30.19(9) 4_565 4_565 ?
F3 Ba2 Ga2 32.95(8) 4_665 4_665 ?
F3 Ba2 Ga2 113.88(11) 4_565 4_665 ?
F3 Ba2 O4 67.21(14) 4_565 . ?
F3 Ba2 O5 138.92(14) 4_565 1_655 ?
F3 Ba2 F1 119.91(14) 4_565 4_665 ?
F3 Ba2 F2 58.90(13) 4_565 4_565 ?
F3 Ba2 F3 130.87(19) 4_565 4_665 ?
F3 Ba2 F4 84.42(14) 4_565 4_665 ?
F3 Ba2 F6 75.96(14) 4_565 3_666 ?
F4 Ba2 Ga2 68.72(9) 4_665 4_565 ?
F4 Ba2 Ga2 131.92(9) 1_655 4_565 ?
F4 Ba2 Ga2 32.28(8) 4_665 4_665 ?
F4 Ba2 Ga2 104.16(11) 1_655 4_665 ?
F4 Ba2 O4 114.34(14) 4_665 . ?
F4 Ba2 O4 101.47(15) 1_655 . ?
F4 Ba2 O5 57.28(14) 1_655 1_655 ?
F4 Ba2 O5 110.59(15) 4_665 1_655 ?
F4 Ba2 F1 80.95(15) 1_655 4_665 ?
F4 Ba2 F2 117.09(13) 1_655 4_565 ?
F4 Ba2 F3 50.06(12) 4_665 4_665 ?
F4 Ba2 F3 134.09(15) 1_655 4_565 ?
F4 Ba2 F3 95.00(14) 1_655 4_665 ?
F4 Ba2 F4 136.43(15) 1_655 4_665 ?
F4 Ba2 F6 135.05(13) 1_655 3_666 ?
F5 Ba2 Ga2 140.85(9) . 4_665 ?
F5 Ba2 Ga2 73.03(11) . 4_565 ?
F5 Ba2 O4 81.37(14) . . ?
F5 Ba2 O5 109.27(16) . 1_655 ?
F5 Ba2 F1 110.71(14) . 4_665 ?
F5 Ba2 F2 81.06(15) . 4_565 ?
F5 Ba2 F3 160.09(14) . 4_665 ?
F5 Ba2 F3 67.58(15) . 4_565 ?
F5 Ba2 F4 66.74(14) . 1_655 ?
F5 Ba2 F4 140.00(14) . 4_665 ?
F5 Ba2 F6 131.03(14) . 3_666 ?
F6 Ba2 Ga2 83.38(10) 3_666 4_665 ?
F6 Ba2 Ga2 91.41(10) 3_666 4_565 ?
F6 Ba2 O4 54.29(15) 3_666 . ?
F6 Ba2 O5 78.22(14) 3_666 1_655 ?
F6 Ba2 F1 115.49(15) 3_666 4_665 ?
F6 Ba2 F2 107.12(14) 3_666 4_565 ?
F6 Ba2 F3 67.38(13) 3_666 4_665 ?
F6 Ba2 F4 62.06(13) 3_666 4_665 ?
O2 Ga1 Ba2 126.98(15) 1_455 3_666 ?
O3 Ga1 Ba2 108.95(14) . 3_666 ?
O3 Ga1 O2 80.2(2) . 1_455 ?
O4 Ga1 Ba2 49.62(15) 3_666 3_666 ?
O4 Ga1 O2 170.6(2) 3_666 1_455 ?
O4 Ga1 O3 92.7(2) 3_666 . ?
O4 Ga1 O6 104.7(2) 3_666 3_566 ?
O6 Ga1 Ba2 83.22(15) 3_566 3_666 ?
O6 Ga1 O2 82.6(2) 3_566 1_455 ?
O6 Ga1 O3 162.6(2) 3_566 . ?
O7 Ga1 Ba2 140.23(19) . 3_666 ?
O7 Ga1 O2 91.0(2) . 1_455 ?
O7 Ga1 O3 86.4(2) . . ?
O7 Ga1 O4 94.6(2) . 3_666 ?
O7 Ga1 O6 91.9(2) . 3_566 ?
F6 Ga1 Ba2 42.43(15) . 3_666 ?
F6 Ga1 O2 87.5(2) . 1_455 ?
F6 Ga1 O3 89.2(2) . . ?
F6 Ga1 O4 86.3(2) . 3_666 ?
F6 Ga1 O6 92.1(2) . 3_566 ?
F6 Ga1 O7 175.6(2) . . ?
Ba1 Ga2 Ba2 74.593(19) . 1_455 ?
Ba1 Ga2 Ba2 78.78(2) . 4_466 ?
Ba1 Ga2 Ba2 81.70(2) . 4_566 ?
Ba2 Ga2 Ba2 155.30(3) 4_566 1_455 ?
Ba2 Ga2 Ba2 91.44(2) 4_466 1_455 ?
Ba2 Ga2 Ba2 90.67(3) 4_466 4_566 ?
O5 Ga2 Ba1 119.20(16) . . ?
O5 Ga2 Ba2 49.76(15) . 1_455 ?
O5 Ga2 Ba2 145.04(16) . 4_566 ?
O5 Ga2 Ba2 119.36(18) . 4_466 ?
O5 Ga2 F3 169.1(2) . . ?
F1 Ga2 Ba1 128.39(14) . . ?
F1 Ga2 Ba2 91.37(14) . 4_566 ?
F1 Ga2 Ba2 50.07(14) . 4_466 ?
F1 Ga2 Ba2 108.69(14) . 1_455 ?
F1 Ga2 O5 95.0(2) . . ?
F1 Ga2 F3 89.8(2) . . ?
F2 Ga2 Ba1 118.25(14) . . ?
F2 Ga2 Ba2 143.44(16) . 1_455 ?
F2 Ga2 Ba2 46.69(14) . 4_566 ?
F2 Ga2 Ba2 123.74(17) . 4_466 ?
F2 Ga2 O5 98.9(2) . . ?
F2 Ga2 F1 90.0(2) . . ?
F2 Ga2 F3 90.86(19) . . ?
F2 Ga2 F4 171.08(18) . . ?
F2 Ga2 F5 91.7(2) . . ?
F3 Ga2 Ba1 50.97(14) . . ?
F3 Ga2 Ba2 57.38(15) . 4_466 ?
F3 Ga2 Ba2 119.41(13) . 1_455 ?
F3 Ga2 Ba2 44.21(13) . 4_566 ?
F4 Ga2 Ba1 53.59(13) . . ?
F4 Ga2 Ba2 42.27(15) . 1_455 ?
F4 Ga2 Ba2 124.88(13) . 4_566 ?
F4 Ga2 Ba2 54.03(16) . 4_466 ?
F4 Ga2 O5 89.1(2) . . ?
F4 Ga2 F1 93.3(2) . . ?
F4 Ga2 F3 80.89(18) . . ?
F5 Ga2 Ba1 46.47(14) . . ?
F5 Ga2 Ba2 85.97(15) . 4_566 ?
F5 Ga2 Ba2 72.76(15) . 1_455 ?
F5 Ga2 Ba2 125.08(14) . 4_466 ?
F5 Ga2 O5 89.9(2) . . ?
F5 Ga2 F1 174.5(2) . . ?
F5 Ga2 F3 84.9(2) . . ?
F5 Ga2 F4 84.3(2) . . ?
O1 I1 Ba1 50.27(18) . 4_666 ?
O1 I1 O2 95.6(3) . . ?
O1 I1 O3 96.1(3) . . ?
O2 I1 Ba1 49.25(17) . 4_666 ?
O2 I1 O3 95.1(2) . . ?
O3 I1 Ba1 114.34(17) . 4_666 ?
O5 P1 O4 110.6(3) . . ?
O5 P1 O6 107.8(3) . . ?
O5 P1 O7 109.2(3) . . ?
O6 P1 O4 110.9(3) . . ?
O7 P1 O4 108.1(3) . . ?
O7 P1 O6 110.1(3) . . ?
Ba1 O1 Ba1 128.4(2) 4_566 4_666 ?
I1 O1 Ba1 123.0(3) . 4_566 ?
I1 O1 Ba1 102.0(2) . 4_666 ?
Ga1 O2 Ba1 133.6(2) 1_655 4_666 ?
I1 O2 Ba1 102.2(2) . 4_666 ?
I1 O2 Ga1 115.0(3) . 1_655 ?
Ga1 O3 Ba1 117.6(2) . 2_656 ?
I1 O3 Ba1 116.2(2) . 2_656 ?
I1 O3 Ga1 118.7(3) . . ?
Ga1 O4 Ba2 100.3(2) 3_666 . ?
P1 O4 Ba2 126.5(3) . . ?
P1 O4 Ga1 131.5(3) . 3_666 ?
Ga2 O5 Ba2 99.96(19) . 1_455 ?
P1 O5 Ba2 131.0(3) . 1_455 ?
P1 O5 Ga2 127.5(3) . . ?
P1 O6 Ga1 145.1(3) . 3_566 ?
P1 O7 Ga1 142.4(3) . . ?
Ba2 F1 Ba1 98.69(16) 4_466 4_566 ?
Ga2 F1 Ba1 139.1(2) . 4_566 ?
Ga2 F1 Ba2 97.81(16) . 4_466 ?
Ga2 F2 Ba2 104.58(18) . 4_566 ?
Ba1 F3 Ba2 102.76(13) . 4_466 ?
Ba2 F3 Ba1 121.04(17) 4_566 . ?
Ba2 F3 Ba2 130.87(19) 4_566 4_466 ?
Ga2 F3 Ba1 95.88(19) . . ?
Ga2 F3 Ba2 89.67(16) . 4_466 ?
Ga2 F3 Ba2 105.60(18) . 4_566 ?
Ba1 F4 Ba2 103.36(14) . 4_466 ?
Ba2 F4 Ba1 106.32(17) 1_455 . ?
Ba2 F4 Ba2 140.84(18) 1_455 4_466 ?
Ga2 F4 Ba1 93.75(17) . . ?
Ga2 F4 Ba2 93.69(18) . 4_466 ?
Ga2 F4 Ba2 109.1(2) . 1_455 ?
Ba1 F5 Ba2 131.95(18) . . ?
Ga2 F5 Ba1 101.6(2) . . ?
Ga2 F5 Ba2 125.50(19) . . ?
Ba1 F6 Ba2 111.71(15) 2_556 3_666 ?
Ga1 F6 Ba1 122.6(2) . 2_556 ?
Ga1 F6 Ba2 110.2(2) . 3_666 ?

loop_
_geom_bond_atom_site_label_1
_geom_bond_atom_site_label_2
_geom_bond_distance
_geom_bond_site_symmetry_2
_geom_bond_publ_flag
Ba1 Ba2 4.3981(7) 1_455 ?
Ba1 Ga2 3.5097(10) . ?
Ba1 I1 3.7313(8) 4_465 ?
Ba1 O1 2.790(6) 4_565 ?
Ba1 O1 2.933(6) 4_465 ?
Ba1 O2 2.892(5) 4_465 ?
Ba1 O3 2.841(5) 2_646 ?
Ba1 F1 3.046(5) 4_565 ?
Ba1 F3 2.741(5) . ?
Ba1 F4 2.831(4) . ?
Ba1 F5 2.597(4) . ?
Ba1 F6 2.679(5) 2_546 ?
Ba2 Ga2 3.6959(10) 4_565 ?
Ba2 Ga2 3.5472(11) 4_665 ?
Ba2 O4 2.941(5) . ?
Ba2 O5 2.900(5) 1_655 ?
Ba2 F1 2.746(5) 4_665 ?
Ba2 F2 2.779(4) 4_565 ?
Ba2 F3 2.676(4) 4_565 ?
Ba2 F3 2.988(5) 4_665 ?
Ba2 F4 2.663(5) 1_655 ?
Ba2 F4 2.877(5) 4_665 ?
Ba2 F5 2.600(5) . ?
Ba2 F6 2.731(5) 3_666 ?
Ga1 O2 2.065(6) 1_455 ?
Ga1 O3 1.988(5) . ?
Ga1 O4 1.935(6) 3_666 ?
Ga1 O6 1.959(5) 3_566 ?
Ga1 O7 1.890(5) . ?
Ga1 F6 1.859(5) . ?
Ga2 O5 1.915(5) . ?
Ga2 F1 1.904(5) . ?
Ga2 F2 1.836(4) . ?
Ga2 F3 1.930(4) . ?
Ga2 F4 1.898(4) . ?
Ga2 F5 1.897(5) . ?
I1 O1 1.777(6) . ?
I1 O2 1.825(5) . ?
I1 O3 1.845(5) . ?
P1 O4 1.531(6) . ?
P1 O5 1.520(6) . ?
P1 O6 1.528(5) . ?
P1 O7 1.527(6) . ?

loop_
_geom_torsion_atom_site_label_1
_geom_torsion_atom_site_label_2
_geom_torsion_atom_site_label_3
_geom_torsion_atom_site_label_4
_geom_torsion
_geom_torsion_site_symmetry_1
_geom_torsion_site_symmetry_2
_geom_torsion_site_symmetry_3
_geom_torsion_site_symmetry_4
_geom_torsion_publ_flag
Ba1 Ga2 F2 Ba2 -43.0(2) . . . 4_566 ?
Ba1 Ga2 F4 Ba2 103.67(15) . . . 4_466 ?
Ba1 Ga2 F4 Ba2 -108.7(2) . . . 1_455 ?
Ba1 Ga2 F5 Ba2 -169.7(4) . . . . ?
Ba1 I1 O1 Ba1 153.3(4) 4_666 . . 4_566 ?
Ba1 I1 O2 Ga1 151.6(4) 4_666 . . 1_655 ?
Ba1 I1 O3 Ba1 40.6(3) 4_666 . . 2_656 ?
Ba1 I1 O3 Ga1 -170.3(2) 4_666 . . . ?
Ba2 Ga1 O7 P1 -51.8(7) 3_666 . . . ?
Ba2 Ga1 F6 Ba1 134.7(3) 3_666 . . 2_556 ?
Ba2 Ga2 F2 Ba2 -145.57(11) 1_455 . . 4_566 ?
Ba2 Ga2 F2 Ba2 52.4(2) 4_466 . . 4_566 ?
Ba2 Ga2 F4 Ba1 108.7(2) 1_455 . . . ?
Ba2 Ga2 F4 Ba1 -103.67(15) 4_466 . . . ?
Ba2 Ga2 F4 Ba1 -42.9(2) 4_566 . . . ?
Ba2 Ga2 F4 Ba2 60.78(17) 4_566 . . 4_466 ?
Ba2 Ga2 F4 Ba2 -147.6(2) 1_455 . . 4_466 ?
Ba2 Ga2 F4 Ba2 -151.60(8) 4_566 . . 1_455 ?
Ba2 Ga2 F4 Ba2 147.6(2) 4_466 . . 1_455 ?
Ba2 Ga2 F5 Ba1 -5.6(2) 4_466 . . . ?
Ba2 Ga2 F5 Ba1 -84.90(14) 1_455 . . . ?
Ba2 Ga2 F5 Ba1 82.38(14) 4_566 . . . ?
Ba2 Ga2 F5 Ba2 105.4(2) 1_455 . . . ?
Ba2 Ga2 F5 Ba2 -87.3(2) 4_566 . . . ?
Ba2 Ga2 F5 Ba2 -175.32(13) 4_466 . . . ?
O1 I1 O2 Ba1 21.3(3) . . . 4_666 ?
O1 I1 O2 Ga1 172.9(3) . . . 1_655 ?
O1 I1 O3 Ba1 89.5(3) . . . 2_656 ?
O1 I1 O3 Ga1 -121.3(3) . . . . ?
O2 Ga1 O7 P1 112.4(6) 1_455 . . . ?
O2 Ga1 F6 Ba1 -25.3(3) 1_455 . . 2_556 ?
O2 Ga1 F6 Ba2 -160.0(2) 1_455 . . 3_666 ?
O2 I1 O1 Ba1 132.3(3) . . . 4_566 ?
O2 I1 O1 Ba1 -20.9(2) . . . 4_666 ?
O2 I1 O3 Ba1 -6.7(3) . . . 2_656 ?
O2 I1 O3 Ga1 142.5(3) . . . . ?
O3 Ga1 O7 P1 -167.5(6) . . . . ?
O3 Ga1 F6 Ba1 -105.5(3) . . . 2_556 ?
O3 Ga1 F6 Ba2 119.8(2) . . . 3_666 ?
O3 I1 O1 Ba1 -116.7(2) . . . 4_666 ?
O3 I1 O1 Ba1 36.5(3) . . . 4_566 ?
O3 I1 O2 Ba1 117.9(2) . . . 4_666 ?
O3 I1 O2 Ga1 -90.5(3) . . . 1_655 ?
O4 Ga1 O7 P1 -75.1(6) 3_666 . . . ?
O4 Ga1 F6 Ba1 161.7(3) 3_666 . . 2_556 ?
O4 Ga1 F6 Ba2 27.0(2) 3_666 . . 3_666 ?
O4 P1 O5 Ba2 -91.8(4) . . . 1_455 ?
O4 P1 O5 Ga2 71.2(5) . . . . ?
O4 P1 O6 Ga1 126.0(6) . . . 3_566 ?
O4 P1 O7 Ga1 123.3(6) . . . . ?
O5 Ga2 F2 Ba2 -173.1(2) . . . 4_566 ?
O5 Ga2 F4 Ba1 128.2(2) . . . . ?
O5 Ga2 F4 Ba2 -128.1(2) . . . 4_466 ?
O5 Ga2 F4 Ba2 19.5(2) . . . 1_455 ?
O5 Ga2 F5 Ba1 -132.4(2) . . . . ?
O5 Ga2 F5 Ba2 57.9(3) . . . . ?
O5 P1 O4 Ba2 -2.3(5) . . . . ?
O5 P1 O4 Ga1 159.6(4) . . . 3_666 ?
O5 P1 O6 Ga1 4.7(8) . . . 3_566 ?
O5 P1 O7 Ga1 -116.3(6) . . . . ?
O6 Ga1 O7 P1 29.8(6) 3_566 . . . ?
O6 Ga1 F6 Ba1 57.1(3) 3_566 . . 2_556 ?
O6 Ga1 F6 Ba2 -77.6(2) 3_566 . . 3_666 ?
O6 P1 O4 Ba2 -121.9(3) . . . . ?
O6 P1 O4 Ga1 40.0(5) . . . 3_666 ?
O6 P1 O5 Ba2 29.7(5) . . . 1_455 ?
O6 P1 O5 Ga2 -167.4(4) . . . . ?
O6 P1 O7 Ga1 1.9(7) . . . . ?
O7 P1 O4 Ba2 117.3(3) . . . . ?
O7 P1 O4 Ga1 -80.9(5) . . . 3_666 ?
O7 P1 O5 Ba2 149.3(3) . . . 1_455 ?
O7 P1 O5 Ga2 -47.7(5) . . . . ?
O7 P1 O6 Ga1 -114.4(6) . . . 3_566 ?
F1 Ga2 F2 Ba2 91.9(2) . . . 4_566 ?
F1 Ga2 F4 Ba1 -136.89(17) . . . . ?
F1 Ga2 F4 Ba2 -33.22(17) . . . 4_466 ?
F1 Ga2 F4 Ba2 114.4(2) . . . 1_455 ?
F2 Ga2 F5 Ba1 128.75(19) . . . . ?
F2 Ga2 F5 Ba2 -41.0(3) . . . . ?
F3 Ga2 F2 Ba2 2.1(2) . . . 4_566 ?
F3 Ga2 F4 Ba1 -47.60(18) . . . . ?
F3 Ga2 F4 Ba2 56.07(18) . . . 4_466 ?
F3 Ga2 F4 Ba2 -156.3(2) . . . 1_455 ?
F3 Ga2 F5 Ba1 38.03(18) . . . . ?
F3 Ga2 F5 Ba2 -131.7(3) . . . . ?
F4 Ga2 F5 Ba1 -43.30(18) . . . . ?
F4 Ga2 F5 Ba2 147.0(3) . . . . ?
F5 Ga2 F2 Ba2 -82.9(2) . . . 4_566 ?
F5 Ga2 F4 Ba1 38.15(18) . . . . ?
F5 Ga2 F4 Ba2 -70.6(2) . . . 1_455 ?
F5 Ga2 F4 Ba2 141.82(17) . . . 4_466 ?

loop_
_exptl_oxdiff_crystal_face_indexfrac_h
_exptl_oxdiff_crystal_face_indexfrac_k
_exptl_oxdiff_crystal_face_indexfrac_l
_exptl_oxdiff_crystal_face_x
_exptl_oxdiff_crystal_face_y
_exptl_oxdiff_crystal_face_z
1.2903 3.3346 14.0391 -0.6731 0.2363 0.7008
2.8855 -4.0779 12.9586 -0.8651 0.0209 0.5011
-4.3266 16.4471 -7.7441 0.9585 0.2849 0.0089
6.0430 -4.5392 7.4365 -0.7659 -0.5283 0.3665
5.6901 -15.4414 3.9480 -0.8203 -0.5647 -0.0902
6.5882 3.9642 5.4815 -0.5097 -0.6675 0.5428
-6.7897 9.6552 -1.0803 0.6080 0.7939 0.0090
6.6538 0.7480 -6.0252 -0.0253 -0.9996 -0.0092
6.6940 10.4869 -1.6955 -0.0217 -0.8982 0.4390
-0.3996 20.7308 9.6805 0.0094 0.2894 0.9572
-6.6538 -0.7480 6.0252 0.0253 0.9996 0.0092
-6.7065 -10.3215 1.7816 0.0218 0.9019 -0.4313
-3.4065 8.6742 12.0590 -0.2223 0.7526 0.6199
-5.5864 -6.0757 8.8724 -0.2849 0.9585 0.0092
5.3448 3.3567 -9.8078 0.2822 -0.9504 -0.1307
2.4362 21.8724 -7.6622 0.7347 -0.5617 0.3803
-2.4382 -21.9136 7.6280 -0.7339 0.5611 -0.3829
1.3795 6.9982 -13.7376 0.7533 -0.5777 -0.3144
0.5694 25.2814 -6.0937 0.8280 -0.2913 0.4791
1.6039 18.3839 10.3423 -0.1755 0.0640 0.9824
1.8823 -22.6398 7.5402 -0.9630 0.0238 -0.2684
-2.6139 13.8254 -11.3158 0.9878 -0.0252 -0.1537
-1.9815 26.9369 0.2695 0.6838 0.2046 0.7004
-5.4894 17.1401 -3.1823 0.8107 0.5587 0.1750
4.3029 -22.5726 -0.0307 -0.7154 -0.4937 -0.4945
-6.0159 3.8199 -7.6231 0.7576 0.5209 -0.3933
-6.6595 -3.1411 -5.2873 0.5221 0.6804 -0.5142
7.0978 -4.2710 -2.4431 -0.3329 -0.9429 0.0093
-4.9004 10.4045 9.3905 0.0209 0.8583 0.5128
-1.5475 -21.8704 -8.4066 0.0013 -0.0092 -1.0000
-4.0001 -11.1903 10.7059 -0.5671 0.8236 -0.0090
4.0733 22.6148 -2.7206 0.4288 -0.6245 0.6528
4.0001 11.1903 -10.7059 0.5671 -0.8236 0.0090
-4.2591 -20.4617 5.1669 -0.4906 0.7138 -0.4999
